data_1570745
loop_
_publ_author_name
'Sarkar, Debotra'
'Dutta, Sayan'
'Hanusch, Franziska'
'Koley, Debasis'
'Inoue, Shigeyoshi'

_publ_section_title
;
 Synthesis and reactivity of N-heterocyclic carbene (NHC)-supported
 heavier nitrile ylides.
;
_journal_issue 7
_journal_name_full 'Chemical science'
_journal_page_first 2391
_journal_page_last 2397
_journal_paper_doi 10.1039/d3sc06430a
_journal_volume 15
_journal_year 2024
_chemical_compound_source 'see text'
_chemical_formula_moiety 'C55 H63 Ge N2 P Si'
_chemical_formula_sum 'C55 H63 Ge N2 P Si'
_chemical_formula_weight 883.74
_space_group_IT_number 14
_space_group_name_Hall '-P 2yn'
_space_group_name_H-M_alt 'P 1 21/n 1'
_symmetry_cell_setting monoclinic
_symmetry_Int_Tables_number 14
_symmetry_space_group_name_Hall '-P 2yn'
_symmetry_space_group_name_H-M 'P 1 21/n 1'
_atom_sites_solution_hydrogens mixed
_atom_sites_solution_primary direct
_audit_update_record
;
2023-10-10 deposited with the CCDC.	2024-01-09 downloaded from the CCDC.
;
_cell_angle_alpha 90
_cell_angle_beta 98.907(2)
_cell_angle_gamma 90
_cell_formula_units_Z 4
_cell_length_a 17.1513(8)
_cell_length_b 13.5641(7)
_cell_length_c 20.7152(9)
_cell_measurement_reflns_used 9563
_cell_measurement_temperature 100
_cell_measurement_theta_max 25.3616
_cell_measurement_theta_min 2.8347
_cell_volume 4761.1(4)
_computing_cell_refinement 'SAINT (Bruker, 2017)'
_computing_data_collection 'APEX III Control Software (Bruker, 2016)'
_computing_data_reduction 'SAINT (Bruker, 2017)'
_computing_molecular_graphics 'PLATON (Spek, 2011)'
_computing_publication_material 'PLATON (Spek, 2003)'
_computing_structure_refinement 'SHELXL-201n (Sheldrick, 2014)'
_computing_structure_solution 'SHELXT (Sheldrick, 2015)'
_diffrn_ambient_temperature 100
_diffrn_detector 'CMOS plate'
_diffrn_detector_area_resol_mean 16
_diffrn_measured_fraction_theta_full 0.999
_diffrn_measured_fraction_theta_max 0.998
_diffrn_measurement_device '\k-geometry diffractometer'
_diffrn_measurement_device_type 'Bruker Photon CMOS'
_diffrn_measurement_method 'phi- and omega-rotation'
_diffrn_radiation_monochromator 'Helios optic'
_diffrn_radiation_probe x-ray
_diffrn_radiation_source 'IMS microsource'
_diffrn_radiation_type MoK\a
_diffrn_radiation_wavelength 0.71073
_diffrn_reflns_av_R_equivalents 0.0414
_diffrn_reflns_av_unetI/netI 0.0109
_diffrn_reflns_limit_h_max 20
_diffrn_reflns_limit_h_min -20
_diffrn_reflns_limit_k_max 16
_diffrn_reflns_limit_k_min -16
_diffrn_reflns_limit_l_max 24
_diffrn_reflns_limit_l_min -24
_diffrn_reflns_number 203443
_diffrn_reflns_reduction_process
;
;
_diffrn_reflns_theta_full 25.24
_diffrn_reflns_theta_max 25.37
_diffrn_reflns_theta_min 1.92
_exptl_absorpt_coefficient_mu 0.740
_exptl_absorpt_correction_T_max 0.7452
_exptl_absorpt_correction_T_min 0.7168
_exptl_absorpt_correction_type multi-scan
_exptl_absorpt_process_details 'SADABS 2016/2, Bruker, 2016'
_exptl_crystal_colour 'clear red'
_exptl_crystal_density_diffrn 1.233
_exptl_crystal_density_method 'Not Measured'
_exptl_crystal_description fragment
_exptl_crystal_F_000 1872
_exptl_crystal_size_max 0.394
_exptl_crystal_size_mid 0.251
_exptl_crystal_size_min 0.231
_refine_diff_density_max 0.545
_refine_diff_density_min -0.646
_refine_diff_density_rms 0.049
_refine_ls_extinction_method none
_refine_ls_goodness_of_fit_ref 1.075
_refine_ls_hydrogen_treatment mixed
_refine_ls_matrix_type full
_refine_ls_number_parameters 561
_refine_ls_number_reflns 8726
_refine_ls_number_restraints 0
_refine_ls_restrained_S_all 1.075
_refine_ls_R_factor_all 0.0337
_refine_ls_R_factor_gt 0.0287
_refine_ls_shift/su_max 0.001
_refine_ls_shift/su_mean 0.000
_refine_ls_structure_factor_coef Fsqd
_refine_ls_weighting_details 'W=1/[\S^2^(FO^2^)+(0.0306P)^2^+4.6833P] WHERE P=(FO^2^+2FC^2^)/3'
_refine_ls_weighting_scheme calc
_refine_ls_wR_factor_gt 0.0721
_refine_ls_wR_factor_ref 0.0774
_reflns_number_gt 8022
_reflns_number_total 8726
_reflns_threshold_expression I>2\s(I)
_cod_data_source_file d3sc06430a2.cif
_cod_data_source_block Compound_1
_cod_depositor_comments 'Adding full bibliography for 1570745--1570748.cif.'
_cod_original_sg_symbol_H-M 'P 21/n'
_cod_database_code 1570745

loop_
_space_group_symop_id
_space_group_symop_operation_xyz
1 x,y,z
2 1/2-x,1/2+y,1/2-z
3 -x,-y,-z
4 1/2+x,1/2-y,1/2+z

loop_
_atom_site_aniso_label
_atom_site_aniso_U_11
_atom_site_aniso_U_22
_atom_site_aniso_U_33
_atom_site_aniso_U_23
_atom_site_aniso_U_13
_atom_site_aniso_U_12
Ge1 0.0164(1) 0.0181(1) 0.0199(1) -0.0019(1) -0.0025(1) -0.0009(1)
P1 0.0166(2) 0.0223(2) 0.0218(2) -0.0049(2) -0.0018(2) 0.0002(2)
Si1 0.0119(2) 0.0180(2) 0.0130(2) 0.0002(2) 0.0002(2) 0.0004(2)
N1 0.0142(7) 0.0201(7) 0.0144(7) 0.0005(6) 0.0007(5) 0.0011(6)
N2 0.0137(7) 0.0198(7) 0.0152(7) -0.0010(6) -0.0002(5) 0.0008(6)
C1 0.0142(8) 0.0161(8) 0.0145(8) -0.0009(6) 0.0008(6) -0.0012(6)
C2 0.0154(8) 0.0191(8) 0.0147(8) -0.0008(6) 0.0016(6) -0.0003(7)
C3 0.0146(8) 0.0275(10) 0.0202(9) 0.0026(7) 0.0030(7) 0.0049(7)
C4 0.0213(9) 0.0252(9) 0.0184(9) 0.0063(7) 0.0002(7) 0.0047(7)
C5 0.0212(9) 0.0228(9) 0.0161(8) 0.0031(7) 0.0044(7) 0.0006(7)
C6 0.0153(8) 0.0165(8) 0.0159(8) -0.0013(6) 0.0021(6) -0.0018(6)
C7 0.0115(8) 0.0233(9) 0.0148(8) 0.0036(7) 0.0012(6) 0.0042(7)
C8 0.0126(8) 0.0241(9) 0.0174(8) 0.0021(7) -0.0002(6) 0.0027(7)
C9 0.0168(8) 0.0256(9) 0.0219(9) 0.0042(7) 0.0017(7) -0.0011(7)
C10 0.0181(9) 0.0322(10) 0.0176(9) 0.0055(7) 0.0034(7) 0.0017(7)
C11 0.0198(9) 0.0299(10) 0.0151(8) -0.0001(7) 0.0030(7) 0.0033(7)
C12 0.0142(8) 0.0245(9) 0.0163(8) 0.0020(7) 0.0007(6) 0.0039(7)
C13 0.0186(9) 0.0265(10) 0.0231(9) -0.0015(7) 0.0021(7) -0.0021(7)
C14 0.0357(11) 0.0441(12) 0.0251(10) 0.0018(9) 0.0139(9) -0.0073(10)
C15 0.0226(9) 0.0243(9) 0.0201(9) -0.0007(7) 0.0040(7) 0.0016(7)
C16 0.0162(8) 0.0171(8) 0.0121(7) 0.0029(6) 0.0034(6) 0.0008(6)
C17 0.0189(8) 0.0172(8) 0.0132(8) 0.0017(6) 0.0033(6) -0.0017(7)
C18 0.0164(8) 0.0209(9) 0.0180(8) 0.0005(7) 0.0036(6) -0.0035(7)
C19 0.0195(9) 0.0218(9) 0.0162(8) 0.0030(7) 0.0066(7) 0.0014(7)
C20 0.0243(9) 0.0163(8) 0.0140(8) -0.0004(6) 0.0056(7) -0.0001(7)
C21 0.0192(8) 0.0186(8) 0.0128(8) 0.0020(6) 0.0029(6) -0.0024(7)
C22 0.0224(9) 0.0193(9) 0.0245(9) -0.0025(7) 0.0043(7) -0.0026(7)
C23 0.0219(9) 0.0277(10) 0.0291(10) -0.0022(8) 0.0093(8) 0.0033(8)
C24 0.0219(9) 0.0243(9) 0.0226(9) -0.0049(7) 0.0019(7) -0.0044(7)
C25 0.0128(8) 0.0145(8) 0.0177(8) -0.0002(6) -0.0005(6) 0.0010(6)
C26 0.0153(8) 0.0155(8) 0.0187(8) 0.0018(7) 0.0022(6) 0.0022(6)
C27 0.0128(8) 0.0215(9) 0.0222(9) 0.0014(7) 0.0023(7) -0.0017(7)
C28 0.0150(8) 0.0238(9) 0.0197(9) -0.0004(7) -0.0031(7) -0.0018(7)
C29 0.0181(8) 0.0229(9) 0.0158(8) 0.0014(7) 0.0002(7) 0.0011(7)
C30 0.0141(8) 0.0162(8) 0.0178(8) 0.0016(7) 0.0014(6) 0.0011(6)
C31 0.0126(8) 0.0182(8) 0.0175(8) -0.0006(7) 0.0020(6) -0.0040(6)
C32 0.0161(8) 0.0197(9) 0.0235(9) 0.0006(7) 0.0030(7) -0.0005(7)
C33 0.0176(8) 0.0226(9) 0.0237(9) -0.0047(7) 0.0063(7) 0.0004(7)
C34 0.0154(8) 0.0246(9) 0.0183(9) -0.0021(7) 0.0030(7) -0.0041(7)
C35 0.0171(8) 0.0190(8) 0.0179(8) 0.0014(7) 0.0001(7) -0.0027(7)
C36 0.0140(8) 0.0169(8) 0.0194(8) -0.0020(7) 0.0016(6) -0.0025(6)
C37 0.0329(11) 0.0226(10) 0.0343(11) 0.0053(8) 0.0107(9) 0.0086(8)
C38 0.0218(9) 0.0329(10) 0.0206(9) -0.0014(8) 0.0060(7) -0.0031(8)
C39 0.0246(9) 0.0187(9) 0.0207(9) 0.0003(7) 0.0053(7) 0.0010(7)
C40 0.0151(8) 0.0245(9) 0.0122(8) 0.0020(7) -0.0008(6) -0.0028(7)
C41 0.0164(8) 0.0307(10) 0.0113(8) -0.0024(7) -0.0009(6) -0.0038(7)
C42 0.0174(9) 0.0415(12) 0.0158(8) -0.0036(8) 0.0025(7) -0.0056(8)
C43 0.0222(9) 0.0487(13) 0.0143(8) 0.0046(8) -0.0006(7) -0.0152(9)
C44 0.0270(10) 0.0304(10) 0.0212(9) 0.0092(8) -0.0052(8) -0.0119(8)
C45 0.0206(9) 0.0254(9) 0.0186(9) 0.0047(7) -0.0054(7) -0.0046(7)
C46 0.0213(9) 0.0270(10) 0.0220(9) -0.0038(8) 0.0038(7) 0.0026(7)
C47 0.0367(12) 0.0651(16) 0.0295(11) 0.0060(11) 0.0092(9) -0.0242(12)
C48 0.0281(10) 0.0220(10) 0.0386(11) 0.0056(8) -0.0022(9) 0.0001(8)
C49 0.0119(7) 0.0205(8) 0.0136(8) 0.0002(6) -0.0010(6) 0.0026(6)
C50 0.0140(8) 0.0240(9) 0.0212(9) 0.0042(7) 0.0023(7) 0.0009(7)
C51 0.0127(8) 0.0218(9) 0.0240(9) 0.0027(7) 0.0010(7) 0.0003(7)
C52 0.0277(9) 0.0265(10) 0.0143(8) -0.0026(7) 0.0033(7) 0.0012(8)
C53 0.0292(10) 0.0347(11) 0.0260(10) 0.0069(8) 0.0087(8) -0.0028(9)
C54 0.0215(9) 0.0241(10) 0.0376(11) -0.0010(8) 0.0027(8) -0.0040(8)
C55 0.0236(9) 0.0252(10) 0.0176(9) -0.0057(7) 0.0015(7) 0.0002(7)

loop_
_atom_site_label
_atom_site_type_symbol
_atom_site_thermal_displace_type
_atom_site_fract_x
_atom_site_fract_y
_atom_site_fract_z
_atom_site_occupancy
_atom_site_U_iso_or_equiv
_atom_site_calc_flag
_atom_site_refinement_flags
_atom_site_disorder_assembly
_atom_site_disorder_group
Ge1 Ge Uani 0.69462(2) 0.34358(2) 0.32276(2) 1.000 0.0187(1) d . . .
P1 P Uani 0.58920(3) 0.44273(4) 0.30814(2) 1.000 0.0207(1) d . . .
Si1 Si Uani 0.52363(3) 0.33976(3) 0.23752(2) 1.000 0.0145(1) d . . .
N1 N Uani 0.44969(8) 0.23199(11) 0.33859(7) 1.000 0.0164(4) d . . .
N2 N Uani 0.44906(8) 0.14762(11) 0.25111(7) 1.000 0.0165(4) d . . .
C1 C Uani 0.44777(9) 0.40059(12) 0.17197(8) 1.000 0.0151(5) d . . .
C2 C Uani 0.37093(10) 0.42794(13) 0.18128(8) 1.000 0.0165(5) d . . .
C3 C Uani 0.32344(10) 0.48541(14) 0.13494(9) 1.000 0.0207(5) d . . .
C4 C Uani 0.34948(11) 0.51603(14) 0.07841(9) 1.000 0.0219(5) d . . .
C5 C Uani 0.42329(10) 0.48621(13) 0.06673(8) 1.000 0.0199(5) d . . .
C6 C Uani 0.47209(10) 0.42943(12) 0.11217(8) 1.000 0.0159(5) d . . .
C7 C Uani 0.33291(9) 0.39670(13) 0.23866(8) 1.000 0.0166(5) d . . .
C8 C Uani 0.28925(10) 0.30878(13) 0.23513(8) 1.000 0.0183(5) d . . .
C9 C Uani 0.24788(10) 0.28506(14) 0.28588(9) 1.000 0.0216(5) d . . .
C10 C Uani 0.24616(10) 0.34787(14) 0.33870(9) 1.000 0.0226(5) d . . .
C11 C Uani 0.28896(10) 0.43511(14) 0.34104(8) 1.000 0.0216(5) d . . .
C12 C Uani 0.33304(10) 0.46063(13) 0.29200(8) 1.000 0.0185(5) d . . .
C13 C Uani 0.28293(11) 0.24173(14) 0.17644(9) 1.000 0.0229(5) d . . .
C14 C Uani 0.19651(13) 0.32240(17) 0.39056(10) 1.000 0.0340(6) d . . .
C15 C Uani 0.37950(11) 0.55523(14) 0.29634(9) 1.000 0.0223(5) d . . .
C16 C Uani 0.55022(10) 0.39674(12) 0.09568(8) 1.000 0.0150(4) d . . .
C17 C Uani 0.61849(10) 0.45223(12) 0.11602(8) 1.000 0.0164(5) d . . .
C18 C Uani 0.69103(10) 0.41464(13) 0.10558(8) 1.000 0.0183(5) d . . .
C19 C Uani 0.69736(10) 0.32532(13) 0.07402(8) 1.000 0.0188(5) d . . .
C20 C Uani 0.62813(10) 0.27520(13) 0.04989(8) 1.000 0.0179(5) d . . .
C21 C Uani 0.55472(10) 0.30949(13) 0.05990(8) 1.000 0.0168(5) d . . .
C22 C Uani 0.61438(11) 0.55219(13) 0.14672(9) 1.000 0.0220(5) d . . .
C23 C Uani 0.77689(11) 0.28394(15) 0.06618(10) 1.000 0.0257(6) d . . .
C24 C Uani 0.48124(11) 0.25386(14) 0.03086(9) 1.000 0.0231(5) d . . .
C25 C Uani 0.76810(9) 0.41261(12) 0.39469(8) 1.000 0.0153(5) d . . .
C26 C Uani 0.83648(10) 0.45728(12) 0.37822(8) 1.000 0.0166(5) d . . .
C27 C Uani 0.89435(10) 0.49531(13) 0.42623(9) 1.000 0.0189(5) d . . .
C28 C Uani 0.88733(10) 0.48765(13) 0.49177(8) 1.000 0.0201(5) d . . .
C29 C Uani 0.82182(10) 0.44104(13) 0.50896(8) 1.000 0.0192(5) d . . .
C30 C Uani 0.76228(10) 0.40429(12) 0.46141(8) 1.000 0.0162(5) d . . .
C31 C Uani 0.84884(9) 0.46734(12) 0.30837(8) 1.000 0.0161(5) d . . .
C32 C Uani 0.89214(10) 0.39571(13) 0.27978(9) 1.000 0.0198(5) d . . .
C33 C Uani 0.90908(10) 0.41180(14) 0.21690(9) 1.000 0.0210(5) d . . .
C34 C Uani 0.88558(10) 0.49723(13) 0.18220(8) 1.000 0.0194(5) d . . .
C35 C Uani 0.84164(10) 0.56632(13) 0.21096(8) 1.000 0.0183(5) d . . .
C36 C Uani 0.82206(10) 0.55216(12) 0.27312(8) 1.000 0.0169(5) d . . .
C37 C Uani 0.92005(12) 0.30321(14) 0.31625(10) 1.000 0.0294(6) d . . .
C38 C Uani 0.90484(11) 0.51480(15) 0.11444(9) 1.000 0.0248(5) d . . .
C39 C Uani 0.77336(11) 0.62807(13) 0.30214(9) 1.000 0.0211(5) d . . .
C40 C Uani 0.69242(10) 0.35978(13) 0.48586(8) 1.000 0.0176(5) d . . .
C41 C Uani 0.63424(10) 0.42312(14) 0.50320(8) 1.000 0.0198(5) d . . .
C42 C Uani 0.57570(11) 0.38483(16) 0.53547(8) 1.000 0.0249(6) d . . .
C43 C Uani 0.57163(11) 0.28459(17) 0.54885(9) 1.000 0.0288(6) d . . .
C44 C Uani 0.62711(11) 0.22259(15) 0.52821(9) 1.000 0.0271(6) d . . .
C45 C Uani 0.68850(10) 0.25818(14) 0.49739(9) 1.000 0.0224(5) d . . .
C46 C Uani 0.63490(11) 0.53106(14) 0.48646(9) 1.000 0.0234(5) d . . .
C47 C Uani 0.50816(13) 0.2462(2) 0.58539(11) 1.000 0.0433(8) d . . .
C48 C Uani 0.75053(12) 0.18943(15) 0.47953(11) 1.000 0.0304(6) d . . .
C49 C Uani 0.46955(9) 0.23653(13) 0.27800(8) 1.000 0.0157(4) d . . .
C50 C Uani 0.41660(10) 0.14183(13) 0.34928(9) 1.000 0.0198(5) d . . .
C51 C Uani 0.41602(10) 0.08798(13) 0.29408(9) 1.000 0.0197(5) d . . .
C52 C Uani 0.46262(11) 0.30864(14) 0.38871(8) 1.000 0.0228(5) d . . .
C53 C Uani 0.38973(12) 0.11622(16) 0.41230(10) 1.000 0.0295(6) d . . .
C54 C Uani 0.38752(11) -0.01363(14) 0.27752(10) 1.000 0.0279(6) d . . .
C55 C Uani 0.46405(11) 0.11355(14) 0.18712(8) 1.000 0.0223(5) d . . .
H1 H Uiso 0.5693(12) 0.2800(15) 0.2054(10) 1.000 0.026(5) d . . .
H3 H Uiso 0.27217 0.50380 0.14248 1.000 0.0250 c RU . .
H4 H Uiso 0.31729 0.55694 0.04798 1.000 0.0260 c RU . .
H5 H Uiso 0.44082 0.50479 0.02715 1.000 0.0240 c RU . .
H9 H Uiso 0.22010 0.22430 0.28434 1.000 0.0260 c RU . .
H11 H Uiso 0.28831 0.47863 0.37688 1.000 0.0260 c RU . .
H13A H Uiso 0.23653 0.26008 0.14492 1.000 0.0340 c RU . .
H13B H Uiso 0.27764 0.17330 0.19029 1.000 0.0340 c RU . .
H13C H Uiso 0.33050 0.24827 0.15597 1.000 0.0340 c RU . .
H14A H Uiso 0.14511 0.35508 0.38052 1.000 0.0510 c RU . .
H14B H Uiso 0.22337 0.34473 0.43327 1.000 0.0510 c RU . .
H14C H Uiso 0.18885 0.25084 0.39153 1.000 0.0510 c RU . .
H15A H Uiso 0.36827 0.59050 0.25465 1.000 0.0330 c RU . .
H15B H Uiso 0.43601 0.54028 0.30595 1.000 0.0330 c RU . .
H15C H Uiso 0.36445 0.59649 0.33125 1.000 0.0330 c RU . .
H18 H Uiso 0.73760 0.45117 0.12050 1.000 0.0220 c RU . .
H20 H Uiso 0.63123 0.21597 0.02594 1.000 0.0220 c RU . .
H22A H Uiso 0.66794 0.57602 0.16225 1.000 0.0330 c RU . .
H22B H Uiso 0.58509 0.54739 0.18364 1.000 0.0330 c RU . .
H22C H Uiso 0.58743 0.59830 0.11427 1.000 0.0330 c RU . .
H23A H Uiso 0.77168 0.21354 0.05578 1.000 0.0380 c RU . .
H23B H Uiso 0.81362 0.29278 0.10696 1.000 0.0380 c RU . .
H23C H Uiso 0.79710 0.31860 0.03069 1.000 0.0380 c RU . .
H24A H Uiso 0.45556 0.28811 -0.00840 1.000 0.0350 c RU . .
H24B H Uiso 0.44486 0.25042 0.06291 1.000 0.0350 c RU . .
H24C H Uiso 0.49565 0.18697 0.01926 1.000 0.0350 c RU . .
H27 H Uiso 0.93924 0.52693 0.41393 1.000 0.0230 c RU . .
H28 H Uiso 0.92689 0.51399 0.52439 1.000 0.0240 c RU . .
H29 H Uiso 0.81726 0.43391 0.55385 1.000 0.0230 c RU . .
H33 H Uiso 0.93748 0.36300 0.19724 1.000 0.0250 c RU . .
H35 H Uiso 0.82456 0.62465 0.18757 1.000 0.0220 c RU . .
H37A H Uiso 0.94556 0.26007 0.28782 1.000 0.0440 c RU . .
H37B H Uiso 0.87484 0.26897 0.32963 1.000 0.0440 c RU . .
H37C H Uiso 0.95793 0.32033 0.35505 1.000 0.0440 c RU . .
H38A H Uiso 0.86270 0.48750 0.08201 1.000 0.0370 c RU . .
H38B H Uiso 0.95491 0.48251 0.11021 1.000 0.0370 c RU . .
H38C H Uiso 0.90940 0.58580 0.10711 1.000 0.0370 c RU . .
H39A H Uiso 0.76143 0.68300 0.27147 1.000 0.0320 c RU . .
H39B H Uiso 0.80300 0.65261 0.34325 1.000 0.0320 c RU . .
H39C H Uiso 0.72399 0.59793 0.31057 1.000 0.0320 c RU . .
H42 H Uiso 0.53759 0.42810 0.54870 1.000 0.0300 c RU . .
H44 H Uiso 0.62333 0.15366 0.53523 1.000 0.0330 c RU . .
H46A H Uiso 0.62063 0.53942 0.43912 1.000 0.0350 c RU . .
H46B H Uiso 0.68780 0.55801 0.50066 1.000 0.0350 c RU . .
H46C H Uiso 0.59671 0.56605 0.50872 1.000 0.0350 c RU . .
H47A H Uiso 0.45721 0.24697 0.55649 1.000 0.0650 c RU . .
H47B H Uiso 0.50524 0.28812 0.62346 1.000 0.0650 c RU . .
H47C H Uiso 0.52089 0.17850 0.59993 1.000 0.0650 c RU . .
H48A H Uiso 0.75556 0.19863 0.43343 1.000 0.0460 c RU . .
H48B H Uiso 0.73526 0.12114 0.48667 1.000 0.0460 c RU . .
H48C H Uiso 0.80119 0.20370 0.50684 1.000 0.0460 c RU . .
H52A H Uiso 0.47486 0.37109 0.36871 1.000 0.0340 c RU . .
H52B H Uiso 0.50682 0.28974 0.42227 1.000 0.0340 c RU . .
H52C H Uiso 0.41486 0.31648 0.40876 1.000 0.0340 c RU . .
H53A H Uiso 0.34562 0.15906 0.41887 1.000 0.0440 c RU . .
H53B H Uiso 0.43339 0.12551 0.44832 1.000 0.0440 c RU . .
H53C H Uiso 0.37252 0.04726 0.41112 1.000 0.0440 c RU . .
H54A H Uiso 0.34111 -0.01091 0.24340 1.000 0.0420 c RU . .
H54B H Uiso 0.37330 -0.04544 0.31655 1.000 0.0420 c RU . .
H54C H Uiso 0.42935 -0.05159 0.26169 1.000 0.0420 c RU . .
H55A H Uiso 0.41561 0.08525 0.16290 1.000 0.0330 c RU . .
H55B H Uiso 0.50558 0.06327 0.19301 1.000 0.0330 c RU . .
H55C H Uiso 0.48101 0.16932 0.16261 1.000 0.0330 c RU . .

loop_
_atom_type_symbol
_atom_type_description
_atom_type_scat_dispersion_real
_atom_type_scat_dispersion_imag
_atom_type_scat_source
C C 0.0033 0.0016 ' International Tables Vol C Tables 4.2.6.8 and 6.1.1.4'
H H 0.0000 0.0000 ' International Tables Vol C Tables 4.2.6.8 and 6.1.1.4'
Ge Ge 0.1547 1.8001 ' International Tables Vol C Tables 4.2.6.8 and 6.1.1.4'
N N 0.0061 0.0033 ' International Tables Vol C Tables 4.2.6.8 and 6.1.1.4'
P P 0.1023 0.0942 ' International Tables Vol C Tables 4.2.6.8 and 6.1.1.4'
Si Si 0.0817 0.0704 ' International Tables Vol C Tables 4.2.6.8 and 6.1.1.4'

loop_
_geom_angle_atom_site_label_1
_geom_angle_atom_site_label_2
_geom_angle_atom_site_label_3
_geom_angle
_geom_angle_site_symmetry_1
_geom_angle_site_symmetry_2
_geom_angle_site_symmetry_3
_geom_angle_publ_flag
P1 Ge1 C25 102.68(5) . . . yes
Ge1 P1 Si1 91.58(2) . . . yes
P1 Si1 C1 114.76(5) . . . yes
P1 Si1 C49 113.57(5) . . . yes
C1 Si1 C49 107.43(7) . . . yes
C49 Si1 H1 97.5(9) . . . no
P1 Si1 H1 115.3(9) . . . no
C1 Si1 H1 106.7(9) . . . no
C49 N1 C50 110.99(15) . . . yes
C50 N1 C52 122.49(14) . . . yes
C49 N1 C52 126.49(15) . . . yes
C51 N2 C55 122.92(15) . . . yes
C49 N2 C51 111.21(14) . . . yes
C49 N2 C55 125.73(15) . . . yes
Si1 C1 C2 124.24(12) . . . yes
Si1 C1 C6 118.51(12) . . . yes
C2 C1 C6 116.94(15) . . . no
C1 C2 C3 120.70(15) . . . no
C1 C2 C7 124.26(15) . . . no
C3 C2 C7 115.01(15) . . . no
C2 C3 C4 121.35(16) . . . no
C3 C4 C5 119.00(17) . . . no
C4 C5 C6 120.91(16) . . . no
C1 C6 C5 120.99(15) . . . no
C1 C6 C16 120.66(14) . . . no
C5 C6 C16 118.33(15) . . . no
C8 C7 C12 120.09(15) . . . no
C2 C7 C12 120.02(15) . . . no
C2 C7 C8 119.45(15) . . . no
C7 C8 C9 119.11(16) . . . no
C7 C8 C13 121.68(15) . . . no
C9 C8 C13 119.15(16) . . . no
C8 C9 C10 121.82(17) . . . no
C11 C10 C14 121.53(17) . . . no
C9 C10 C11 118.28(16) . . . no
C9 C10 C14 120.16(17) . . . no
C10 C11 C12 121.79(16) . . . no
C7 C12 C11 118.87(16) . . . no
C7 C12 C15 120.63(15) . . . no
C11 C12 C15 120.49(15) . . . no
C17 C16 C21 119.98(16) . . . no
C6 C16 C21 119.54(15) . . . no
C6 C16 C17 120.48(15) . . . no
C18 C17 C22 119.83(15) . . . no
C16 C17 C18 118.82(15) . . . no
C16 C17 C22 121.33(15) . . . no
C17 C18 C19 121.97(16) . . . no
C18 C19 C20 118.07(16) . . . no
C18 C19 C23 120.91(16) . . . no
C20 C19 C23 121.02(16) . . . no
C19 C20 C21 121.73(16) . . . no
C20 C21 C24 119.55(16) . . . no
C16 C21 C20 119.11(16) . . . no
C16 C21 C24 121.33(16) . . . no
Ge1 C25 C26 117.86(12) . . . yes
Ge1 C25 C30 123.73(12) . . . yes
C26 C25 C30 117.48(15) . . . no
C27 C26 C31 117.65(15) . . . no
C25 C26 C27 121.01(15) . . . no
C25 C26 C31 121.33(15) . . . no
C26 C27 C28 120.81(16) . . . no
C27 C28 C29 118.94(16) . . . no
C28 C29 C30 121.07(15) . . . no
C25 C30 C29 120.63(15) . . . no
C25 C30 C40 123.17(15) . . . no
C29 C30 C40 116.18(14) . . . no
C32 C31 C36 119.93(15) . . . no
C26 C31 C32 120.35(15) . . . no
C26 C31 C36 119.55(14) . . . no
C31 C32 C33 118.98(16) . . . no
C31 C32 C37 120.79(16) . . . no
C33 C32 C37 120.23(16) . . . no
C32 C33 C34 121.85(17) . . . no
C33 C34 C38 121.65(16) . . . no
C35 C34 C38 120.14(16) . . . no
C33 C34 C35 118.19(16) . . . no
C34 C35 C36 121.76(16) . . . no
C31 C36 C35 119.22(15) . . . no
C31 C36 C39 120.65(15) . . . no
C35 C36 C39 120.12(15) . . . no
C30 C40 C41 118.48(15) . . . no
C30 C40 C45 121.04(15) . . . no
C41 C40 C45 120.19(16) . . . no
C40 C41 C46 120.33(16) . . . no
C40 C41 C42 119.27(17) . . . no
C42 C41 C46 120.40(17) . . . no
C41 C42 C43 121.54(18) . . . no
C42 C43 C44 118.25(18) . . . no
C44 C43 C47 121.8(2) . . . no
C42 C43 C47 119.91(19) . . . no
C43 C44 C45 122.17(19) . . . no
C40 C45 C48 120.89(16) . . . no
C40 C45 C44 118.44(17) . . . no
C44 C45 C48 120.63(17) . . . no
Si1 C49 N1 129.80(13) . . . yes
Si1 C49 N2 125.23(12) . . . yes
N1 C49 N2 104.78(14) . . . yes
C51 C50 C53 130.55(17) . . . no
N1 C50 C51 106.95(16) . . . yes
N1 C50 C53 122.50(16) . . . yes
N2 C51 C50 106.06(15) . . . yes
N2 C51 C54 123.07(16) . . . yes
C50 C51 C54 130.86(17) . . . no
C2 C3 H3 119.00 . . . no
C4 C3 H3 119.00 . . . no
C3 C4 H4 121.00 . . . no
C5 C4 H4 121.00 . . . no
C4 C5 H5 120.00 . . . no
C6 C5 H5 120.00 . . . no
C8 C9 H9 119.00 . . . no
C10 C9 H9 119.00 . . . no
C10 C11 H11 119.00 . . . no
C12 C11 H11 119.00 . . . no
C8 C13 H13A 109.00 . . . no
C8 C13 H13B 109.00 . . . no
C8 C13 H13C 109.00 . . . no
H13A C13 H13B 109.00 . . . no
H13A C13 H13C 109.00 . . . no
H13B C13 H13C 109.00 . . . no
C10 C14 H14A 109.00 . . . no
C10 C14 H14B 109.00 . . . no
C10 C14 H14C 109.00 . . . no
H14A C14 H14B 109.00 . . . no
H14A C14 H14C 109.00 . . . no
H14B C14 H14C 109.00 . . . no
C12 C15 H15A 109.00 . . . no
C12 C15 H15B 109.00 . . . no
C12 C15 H15C 109.00 . . . no
H15A C15 H15B 109.00 . . . no
H15A C15 H15C 109.00 . . . no
H15B C15 H15C 109.00 . . . no
C17 C18 H18 119.00 . . . no
C19 C18 H18 119.00 . . . no
C19 C20 H20 119.00 . . . no
C21 C20 H20 119.00 . . . no
C17 C22 H22A 109.00 . . . no
C17 C22 H22B 109.00 . . . no
C17 C22 H22C 109.00 . . . no
H22A C22 H22B 109.00 . . . no
H22A C22 H22C 109.00 . . . no
H22B C22 H22C 109.00 . . . no
C19 C23 H23A 109.00 . . . no
C19 C23 H23B 109.00 . . . no
C19 C23 H23C 109.00 . . . no
H23A C23 H23B 109.00 . . . no
H23A C23 H23C 109.00 . . . no
H23B C23 H23C 109.00 . . . no
C21 C24 H24A 109.00 . . . no
C21 C24 H24B 109.00 . . . no
C21 C24 H24C 109.00 . . . no
H24A C24 H24B 109.00 . . . no
H24A C24 H24C 109.00 . . . no
H24B C24 H24C 109.00 . . . no
C26 C27 H27 120.00 . . . no
C28 C27 H27 120.00 . . . no
C27 C28 H28 121.00 . . . no
C29 C28 H28 121.00 . . . no
C28 C29 H29 119.00 . . . no
C30 C29 H29 119.00 . . . no
C32 C33 H33 119.00 . . . no
C34 C33 H33 119.00 . . . no
C34 C35 H35 119.00 . . . no
C36 C35 H35 119.00 . . . no
C32 C37 H37A 109.00 . . . no
C32 C37 H37B 109.00 . . . no
C32 C37 H37C 109.00 . . . no
H37A C37 H37B 109.00 . . . no
H37A C37 H37C 109.00 . . . no
H37B C37 H37C 109.00 . . . no
C34 C38 H38A 109.00 . . . no
C34 C38 H38B 109.00 . . . no
C34 C38 H38C 109.00 . . . no
H38A C38 H38B 109.00 . . . no
H38A C38 H38C 109.00 . . . no
H38B C38 H38C 109.00 . . . no
C36 C39 H39A 109.00 . . . no
C36 C39 H39B 109.00 . . . no
C36 C39 H39C 109.00 . . . no
H39A C39 H39B 109.00 . . . no
H39A C39 H39C 109.00 . . . no
H39B C39 H39C 109.00 . . . no
C41 C42 H42 119.00 . . . no
C43 C42 H42 119.00 . . . no
C43 C44 H44 119.00 . . . no
C45 C44 H44 119.00 . . . no
C41 C46 H46A 109.00 . . . no
C41 C46 H46B 109.00 . . . no
C41 C46 H46C 109.00 . . . no
H46A C46 H46B 109.00 . . . no
H46A C46 H46C 109.00 . . . no
H46B C46 H46C 109.00 . . . no
C43 C47 H47A 109.00 . . . no
C43 C47 H47B 109.00 . . . no
C43 C47 H47C 109.00 . . . no
H47A C47 H47B 109.00 . . . no
H47A C47 H47C 109.00 . . . no
H47B C47 H47C 109.00 . . . no
C45 C48 H48A 109.00 . . . no
C45 C48 H48B 109.00 . . . no
C45 C48 H48C 109.00 . . . no
H48A C48 H48B 109.00 . . . no
H48A C48 H48C 109.00 . . . no
H48B C48 H48C 109.00 . . . no
N1 C52 H52A 109.00 . . . no
N1 C52 H52B 109.00 . . . no
N1 C52 H52C 109.00 . . . no
H52A C52 H52B 109.00 . . . no
H52A C52 H52C 109.00 . . . no
H52B C52 H52C 109.00 . . . no
C50 C53 H53A 109.00 . . . no
C50 C53 H53B 109.00 . . . no
C50 C53 H53C 109.00 . . . no
H53A C53 H53B 109.00 . . . no
H53A C53 H53C 109.00 . . . no
H53B C53 H53C 109.00 . . . no
C51 C54 H54A 109.00 . . . no
C51 C54 H54B 109.00 . . . no
C51 C54 H54C 109.00 . . . no
H54A C54 H54B 109.00 . . . no
H54A C54 H54C 109.00 . . . no
H54B C54 H54C 109.00 . . . no
N2 C55 H55A 109.00 . . . no
N2 C55 H55B 109.00 . . . no
N2 C55 H55C 109.00 . . . no
H55A C55 H55B 109.00 . . . no
H55A C55 H55C 109.00 . . . no
H55B C55 H55C 109.00 . . . no

loop_
_geom_bond_atom_site_label_1
_geom_bond_atom_site_label_2
_geom_bond_distance
_geom_bond_site_symmetry_1
_geom_bond_site_symmetry_2
_geom_bond_publ_flag
Ge1 P1 2.2361(6) . . yes
Ge1 C25 2.0258(17) . . yes
P1 Si1 2.2014(7) . . yes
Si1 C1 1.9158(17) . . yes
Si1 C49 1.9404(17) . . yes
Si1 H1 1.37(2) . . no
N1 C50 1.380(2) . . yes
N1 C52 1.462(2) . . yes
N1 C49 1.352(2) . . yes
N2 C49 1.352(2) . . yes
N2 C51 1.387(2) . . yes
N2 C55 1.464(2) . . yes
C1 C2 1.411(2) . . no
C1 C6 1.422(2) . . no
C2 C7 1.503(2) . . no
C2 C3 1.397(3) . . no
C3 C4 1.380(3) . . no
C4 C5 1.386(3) . . no
C5 C6 1.391(2) . . no
C6 C16 1.500(2) . . no
C7 C8 1.404(2) . . no
C7 C12 1.404(2) . . no
C8 C13 1.509(3) . . no
C8 C9 1.394(2) . . no
C9 C10 1.391(3) . . no
C10 C11 1.389(3) . . no
C10 C14 1.511(3) . . no
C11 C12 1.400(2) . . no
C12 C15 1.506(3) . . no
C16 C21 1.405(2) . . no
C16 C17 1.401(2) . . no
C17 C18 1.392(2) . . no
C17 C22 1.504(2) . . no
C18 C19 1.389(2) . . no
C19 C20 1.392(2) . . no
C19 C23 1.507(3) . . no
C20 C21 1.388(2) . . no
C21 C24 1.512(3) . . no
C25 C30 1.406(2) . . no
C25 C26 1.408(2) . . no
C26 C27 1.391(2) . . no
C26 C31 1.501(2) . . no
C27 C28 1.385(2) . . no
C28 C29 1.383(2) . . no
C29 C30 1.396(2) . . no
C30 C40 1.498(2) . . no
C31 C36 1.401(2) . . no
C31 C32 1.408(2) . . no
C32 C33 1.395(3) . . no
C32 C37 1.504(3) . . no
C33 C34 1.390(3) . . no
C34 C35 1.393(2) . . no
C34 C38 1.510(2) . . no
C35 C36 1.393(2) . . no
C36 C39 1.508(2) . . no
C40 C41 1.405(2) . . no
C40 C45 1.402(3) . . no
C41 C46 1.505(3) . . no
C41 C42 1.390(3) . . no
C42 C43 1.392(3) . . no
C43 C47 1.511(3) . . no
C43 C44 1.386(3) . . no
C44 C45 1.399(3) . . no
C45 C48 1.503(3) . . no
C50 C53 1.491(3) . . no
C50 C51 1.356(3) . . no
C51 C54 1.485(3) . . no
C3 H3 0.9500 . . no
C4 H4 0.9500 . . no
C5 H5 0.9500 . . no
C9 H9 0.9500 . . no
C11 H11 0.9500 . . no
C13 H13A 0.9800 . . no
C13 H13B 0.9800 . . no
C13 H13C 0.9800 . . no
C14 H14A 0.9800 . . no
C14 H14B 0.9800 . . no
C14 H14C 0.9800 . . no
C15 H15A 0.9800 . . no
C15 H15B 0.9800 . . no
C15 H15C 0.9800 . . no
C18 H18 0.9500 . . no
C20 H20 0.9500 . . no
C22 H22A 0.9800 . . no
C22 H22B 0.9800 . . no
C22 H22C 0.9800 . . no
C23 H23A 0.9800 . . no
C23 H23B 0.9800 . . no
C23 H23C 0.9800 . . no
C24 H24A 0.9800 . . no
C24 H24B 0.9800 . . no
C24 H24C 0.9800 . . no
C27 H27 0.9500 . . no
C28 H28 0.9500 . . no
C29 H29 0.9500 . . no
C33 H33 0.9500 . . no
C35 H35 0.9500 . . no
C37 H37A 0.9800 . . no
C37 H37B 0.9800 . . no
C37 H37C 0.9800 . . no
C38 H38A 0.9800 . . no
C38 H38B 0.9800 . . no
C38 H38C 0.9800 . . no
C39 H39A 0.9800 . . no
C39 H39B 0.9800 . . no
C39 H39C 0.9800 . . no
C42 H42 0.9500 . . no
C44 H44 0.9500 . . no
C46 H46A 0.9800 . . no
C46 H46B 0.9800 . . no
C46 H46C 0.9800 . . no
C47 H47A 0.9800 . . no
C47 H47B 0.9800 . . no
C47 H47C 0.9800 . . no
C48 H48A 0.9800 . . no
C48 H48B 0.9800 . . no
C48 H48C 0.9800 . . no
C52 H52A 0.9800 . . no
C52 H52B 0.9800 . . no
C52 H52C 0.9800 . . no
C53 H53A 0.9800 . . no
C53 H53B 0.9800 . . no
C53 H53C 0.9800 . . no
C54 H54A 0.9800 . . no
C54 H54B 0.9800 . . no
C54 H54C 0.9800 . . no
C55 H55A 0.9800 . . no
C55 H55B 0.9800 . . no
C55 H55C 0.9800 . . no

loop_
_geom_hbond_atom_site_label_D
_geom_hbond_atom_site_label_H
_geom_hbond_atom_site_label_A
_geom_hbond_distance_DH
_geom_hbond_distance_HA
_geom_hbond_distance_DA
_geom_hbond_angle_DHA
_geom_hbond_site_symmetry_A
_geom_hbond_publ_flag
C52 H52A P1 0.9800 2.6700 3.4539(19) 137.00 . yes

loop_
_geom_torsion_atom_site_label_1
_geom_torsion_atom_site_label_2
_geom_torsion_atom_site_label_3
_geom_torsion_atom_site_label_4
_geom_torsion
_geom_torsion_site_symmetry_1
_geom_torsion_site_symmetry_2
_geom_torsion_site_symmetry_3
_geom_torsion_site_symmetry_4
_geom_torsion_publ_flag
C25 Ge1 P1 Si1 -175.07(5) . . . . no
P1 Ge1 C25 C26 -109.80(12) . . . . no
P1 Ge1 C25 C30 81.53(14) . . . . no
Ge1 P1 Si1 C1 -150.45(6) . . . . no
Ge1 P1 Si1 C49 85.43(6) . . . . no
P1 Si1 C1 C2 -82.24(15) . . . . no
P1 Si1 C1 C6 91.14(13) . . . . no
C49 Si1 C1 C2 45.08(16) . . . . no
C49 Si1 C1 C6 -141.54(13) . . . . no
P1 Si1 C49 N1 18.49(17) . . . . no
P1 Si1 C49 N2 -155.74(12) . . . . no
C1 Si1 C49 N1 -109.52(16) . . . . no
C1 Si1 C49 N2 76.25(15) . . . . no
C50 N1 C49 Si1 -175.65(13) . . . . no
C50 N1 C49 N2 -0.52(18) . . . . no
C52 N1 C49 Si1 2.4(3) . . . . no
C52 N1 C49 N2 177.51(15) . . . . no
C49 N1 C50 C51 0.3(2) . . . . no
C49 N1 C50 C53 179.53(16) . . . . no
C52 N1 C50 C51 -177.78(15) . . . . no
C52 N1 C50 C53 1.4(3) . . . . no
C51 N2 C49 Si1 175.93(12) . . . . no
C51 N2 C49 N1 0.51(18) . . . . no
C55 N2 C49 Si1 0.1(2) . . . . no
C55 N2 C49 N1 -175.31(15) . . . . no
C49 N2 C51 C50 -0.31(19) . . . . no
C49 N2 C51 C54 179.59(16) . . . . no
C55 N2 C51 C50 175.65(15) . . . . no
C55 N2 C51 C54 -4.5(3) . . . . no
Si1 C1 C2 C3 170.03(14) . . . . no
Si1 C1 C2 C7 -11.9(2) . . . . no
C6 C1 C2 C3 -3.5(2) . . . . no
C6 C1 C2 C7 174.64(16) . . . . no
Si1 C1 C6 C5 -170.77(13) . . . . no
Si1 C1 C6 C16 11.1(2) . . . . no
C2 C1 C6 C5 3.1(2) . . . . no
C2 C1 C6 C16 -175.08(15) . . . . no
C1 C2 C3 C4 0.9(3) . . . . no
C7 C2 C3 C4 -177.34(17) . . . . no
C1 C2 C7 C8 -89.6(2) . . . . no
C1 C2 C7 C12 98.1(2) . . . . no
C3 C2 C7 C8 88.6(2) . . . . no
C3 C2 C7 C12 -83.7(2) . . . . no
C2 C3 C4 C5 2.1(3) . . . . no
C3 C4 C5 C6 -2.5(3) . . . . no
C4 C5 C6 C1 -0.2(3) . . . . no
C4 C5 C6 C16 178.04(16) . . . . no
C1 C6 C16 C17 -87.8(2) . . . . no
C1 C6 C16 C21 91.8(2) . . . . no
C5 C6 C16 C17 94.0(2) . . . . no
C5 C6 C16 C21 -86.4(2) . . . . no
C2 C7 C8 C9 -173.86(16) . . . . no
C2 C7 C8 C13 3.3(2) . . . . no
C12 C7 C8 C9 -1.5(3) . . . . no
C12 C7 C8 C13 175.61(16) . . . . no
C2 C7 C12 C11 172.16(15) . . . . no
C2 C7 C12 C15 -7.6(2) . . . . no
C8 C7 C12 C11 -0.1(2) . . . . no
C8 C7 C12 C15 -179.90(16) . . . . no
C7 C8 C9 C10 2.5(3) . . . . no
C13 C8 C9 C10 -174.68(17) . . . . no
C8 C9 C10 C11 -1.8(3) . . . . no
C8 C9 C10 C14 176.17(17) . . . . no
C9 C10 C11 C12 0.1(3) . . . . no
C14 C10 C11 C12 -177.89(17) . . . . no
C10 C11 C12 C7 0.9(3) . . . . no
C10 C11 C12 C15 -179.34(17) . . . . no
C6 C16 C17 C18 173.61(15) . . . . no
C6 C16 C17 C22 -8.3(2) . . . . no
C21 C16 C17 C18 -6.0(2) . . . . no
C21 C16 C17 C22 172.05(16) . . . . no
C6 C16 C21 C20 -174.31(15) . . . . no
C6 C16 C21 C24 7.2(2) . . . . no
C17 C16 C21 C20 5.3(2) . . . . no
C17 C16 C21 C24 -173.20(16) . . . . no
C16 C17 C18 C19 1.9(3) . . . . no
C22 C17 C18 C19 -176.23(16) . . . . no
C17 C18 C19 C20 2.9(3) . . . . no
C17 C18 C19 C23 -177.06(16) . . . . no
C18 C19 C20 C21 -3.7(3) . . . . no
C23 C19 C20 C21 176.32(16) . . . . no
C19 C20 C21 C16 -0.4(3) . . . . no
C19 C20 C21 C24 178.14(16) . . . . no
Ge1 C25 C26 C27 -172.02(13) . . . . no
Ge1 C25 C26 C31 9.2(2) . . . . no
C30 C25 C26 C27 -2.6(2) . . . . no
C30 C25 C26 C31 178.57(15) . . . . no
Ge1 C25 C30 C29 169.95(13) . . . . no
Ge1 C25 C30 C40 -12.2(2) . . . . no
C26 C25 C30 C29 1.2(2) . . . . no
C26 C25 C30 C40 179.09(15) . . . . no
C25 C26 C27 C28 1.9(3) . . . . no
C31 C26 C27 C28 -179.24(16) . . . . no
C25 C26 C31 C32 -94.3(2) . . . . no
C25 C26 C31 C36 90.4(2) . . . . no
C27 C26 C31 C32 86.8(2) . . . . no
C27 C26 C31 C36 -88.5(2) . . . . no
C26 C27 C28 C29 0.3(3) . . . . no
C27 C28 C29 C30 -1.7(3) . . . . no
C28 C29 C30 C25 0.9(3) . . . . no
C28 C29 C30 C40 -177.09(16) . . . . no
C25 C30 C40 C41 -98.0(2) . . . . no
C25 C30 C40 C45 88.2(2) . . . . no
C29 C30 C40 C41 79.9(2) . . . . no
C29 C30 C40 C45 -93.9(2) . . . . no
C26 C31 C32 C33 -173.92(16) . . . . no
C26 C31 C32 C37 5.9(2) . . . . no
C36 C31 C32 C33 1.4(2) . . . . no
C36 C31 C32 C37 -178.78(16) . . . . no
C26 C31 C36 C35 172.65(15) . . . . no
C26 C31 C36 C39 -6.7(2) . . . . no
C32 C31 C36 C35 -2.7(2) . . . . no
C32 C31 C36 C39 178.01(16) . . . . no
C31 C32 C33 C34 1.1(3) . . . . no
C37 C32 C33 C34 -178.74(17) . . . . no
C32 C33 C34 C35 -2.2(3) . . . . no
C32 C33 C34 C38 179.32(17) . . . . no
C33 C34 C35 C36 0.8(3) . . . . no
C38 C34 C35 C36 179.35(16) . . . . no
C34 C35 C36 C31 1.6(3) . . . . no
C34 C35 C36 C39 -179.10(16) . . . . no
C30 C40 C41 C42 -169.93(15) . . . . no
C30 C40 C41 C46 10.6(2) . . . . no
C45 C40 C41 C42 3.9(2) . . . . no
C45 C40 C41 C46 -175.51(16) . . . . no
C30 C40 C45 C44 171.70(16) . . . . no
C30 C40 C45 C48 -5.9(3) . . . . no
C41 C40 C45 C44 -2.0(3) . . . . no
C41 C40 C45 C48 -179.61(17) . . . . no
C40 C41 C42 C43 -2.4(3) . . . . no
C46 C41 C42 C43 177.01(16) . . . . no
C41 C42 C43 C44 -1.0(3) . . . . no
C41 C42 C43 C47 178.62(17) . . . . no
C42 C43 C44 C45 3.0(3) . . . . no
C47 C43 C44 C45 -176.59(18) . . . . no
C43 C44 C45 C40 -1.5(3) . . . . no
C43 C44 C45 C48 176.09(18) . . . . no
N1 C50 C51 N2 -0.02(19) . . . . no
N1 C50 C51 C54 -179.91(18) . . . . no
C53 C50 C51 N2 -179.11(18) . . . . no
C53 C50 C51 C54 1.0(3) . . . . no
